data_7017991
loop_
_publ_author_name
'Cox, Nicola M.'
'Harding, Lindsay P.'
'Jones, Jennifer E.'
'Pope, Simon J. A.'
'Rice, Craig R.'
'Adams, Harry'

_publ_section_title
;
 Probing solution behaviour of metallosupramolecular complexes using
 pyrene fluorescence.
;
_journal_issue 5
_journal_name_full 'Dalton transactions (Cambridge, England : 2003)'
_journal_page_first 1568
_journal_page_last 1573
_journal_paper_doi 10.1039/c1dt11831e
_journal_volume 41
_journal_year 2012
_chemical_formula_sum 'C49 H29 Cd Cl2 N5 O10 S2'
_chemical_formula_weight 1095.19
_space_group_crystal_system monoclinic
_space_group_IT_number 14
_space_group_name_Hall '-P 2ybc'
_space_group_name_H-M_alt 'P 1 21/c 1'
_symmetry_space_group_name_Hall '-P 2ybc'
_symmetry_space_group_name_H-M 'P 1 21/c 1'
_atom_sites_solution_hydrogens geom
_atom_sites_solution_primary direct
_atom_sites_solution_secondary difmap
_cell_angle_alpha 90
_cell_angle_beta 101.4650(10)
_cell_angle_gamma 90
_cell_formula_units_Z 4
_cell_length_a 20.2402(8)
_cell_length_b 10.3881(4)
_cell_length_c 20.5791(7)
_cell_measurement_reflns_used 9910
_cell_measurement_temperature 101.(2)
_cell_measurement_theta_max 28.2904
_cell_measurement_theta_min 2.5783
_cell_volume 4240.6(3)
_computing_cell_refinement 'SAINT V7.68A (Bruker AXS, 2009)'
_computing_data_collection 'Bruker Instrument Service v2009, 9, 0, 0'
_computing_data_reduction 'SAINT V7.68A (Bruker AXS, 2009)'
_computing_structure_refinement 'SHELXL-97 (Sheldrick, 2008)'
_computing_structure_solution 'SHELXS-97 (Sheldrick, 2008)'
_diffrn_ambient_temperature 101.(2)
_diffrn_detector_area_resol_mean 8.3333
_diffrn_measured_fraction_theta_full 1.000
_diffrn_measured_fraction_theta_max 1.000
_diffrn_radiation_wavelength 0.71073
_diffrn_reflns_av_R_equivalents 0.0483
_diffrn_reflns_av_sigmaI/netI 0.0435
_diffrn_reflns_limit_h_max 26
_diffrn_reflns_limit_h_min -26
_diffrn_reflns_limit_k_max 13
_diffrn_reflns_limit_k_min -13
_diffrn_reflns_limit_l_max 26
_diffrn_reflns_limit_l_min -27
_diffrn_reflns_number 38944
_diffrn_reflns_theta_full 27.88
_diffrn_reflns_theta_max 27.88
_diffrn_reflns_theta_min 2.02
_exptl_absorpt_coefficient_mu 0.812
_exptl_absorpt_correction_T_max 0.95
_exptl_absorpt_correction_T_min 0.82
_exptl_absorpt_correction_type multi-scan
_exptl_absorpt_process_details 'SADABS V2008/1 (Bruker AXS)'
_exptl_crystal_colour 'clear yellow'
_exptl_crystal_density_diffrn 1.715
_exptl_crystal_density_method 'not measured'
_exptl_crystal_F_000 2208
_exptl_crystal_size_max 0.400
_exptl_crystal_size_mid 0.350
_exptl_crystal_size_min 0.070
_refine_diff_density_max 0.637
_refine_diff_density_min -0.653
_refine_ls_extinction_method none
_refine_ls_goodness_of_fit_ref 0.950
_refine_ls_hydrogen_treatment constr
_refine_ls_matrix_type full
_refine_ls_number_parameters 623
_refine_ls_number_reflns 10120
_refine_ls_number_restraints 0
_refine_ls_restrained_S_all 0.950
_refine_ls_R_factor_all 0.0490
_refine_ls_R_factor_gt 0.0330
_refine_ls_shift/su_max 0.002
_refine_ls_shift/su_mean 0.000
_refine_ls_structure_factor_coef Fsqd
_refine_ls_weighting_details 'calc w=1/[\s^2^(Fo^2^)+(0.0462P)^2^+2.7365P] where P=(Fo^2^+2Fc^2^)/3'
_refine_ls_weighting_scheme calc
_refine_ls_wR_factor_gt 0.0800
_refine_ls_wR_factor_ref 0.0890
_reflns_number_gt 8049
_reflns_number_total 10120
_reflns_threshold_expression >2sigma(I)
_cod_data_source_file c1dt11831e.txt
_cod_data_source_block I
_cod_database_code 7017991

loop_
_space_group_symop_operation_xyz
'x, y, z'
'-x, y+1/2, -z+1/2'
'-x, -y, -z'
'x, -y-1/2, z-1/2'

loop_
_atom_site_type_symbol
_atom_site_label
_atom_site_fract_x
_atom_site_fract_y
_atom_site_fract_z
_atom_site_U_iso_or_equiv
_atom_site_adp_type
_atom_site_calc_flag
_atom_site_refinement_flags
_atom_site_occupancy
Cd Cd1 0.32465(9) 0.193871(16) 0.477808(8) 0.02163(6) Uani d . 1
Cl Cl1 0.40704(4) 0.41281(6) 0.38259(3) 0.03402(15) Uani d . 1
Cl Cl2 0.23259(3) -0.05805(6) 0.52965(3) 0.02570(13) Uani d . 1
S S2 0.23528(3) 0.60741(6) 0.47858(3) 0.02961(15) Uani d . 1
S S1 0.40886(3) -0.22137(6) 0.46374(3) 0.02941(14) Uani d . 1
O O1 0.40700(10) 0.30765(19) 0.42908(10) 0.0388(5) Uani d . 1
O O2 0.44490(16) 0.5164(2) 0.41429(15) 0.0775(9) Uani d . 1
O O3 0.33874(13) 0.4531(3) 0.35888(14) 0.0734(9) Uani d . 1
O O4 0.43525(11) 0.3665(2) 0.32870(10) 0.0466(5) Uani d . 1
O O5 0.25129(10) 0.07895(17) 0.53599(9) 0.0318(4) Uani d . 1
O O6 0.21014(11) -0.08776(19) 0.46099(9) 0.0396(5) Uani d . 1
O O7 0.29163(10) -0.13283(18) 0.55675(10) 0.0365(4) Uani d . 1
O O8 0.18079(11) -0.0806(2) 0.56594(11) 0.0455(5) Uani d . 1
O O9 0.6838(2) 0.2685(4) 0.7774(2) 0.1291(17) Uani d . 1
O O10 0.58618(14) 0.3353(3) 0.77705(16) 0.0745(8) Uani d . 1
N N7 0.41393(10) 0.11276(19) 0.55731(10) 0.0235(4) Uani d . 1
N N9 0.25521(10) 0.36827(19) 0.46196(10) 0.0216(4) Uani d . 1
C C1' 0.20277(12) 0.4031(2) 0.41134(12) 0.0225(5) Uani d . 1
N N8 0.36109(10) 0.33859(19) 0.56453(10) 0.0230(4) Uani d . 1
N N6 0.35783(10) 0.00235(19) 0.44034(10) 0.0218(4) Uani d . 1
C C4 0.43380(12) -0.0074(2) 0.54864(12) 0.0242(5) Uani d . 1
C C5 0.48300(13) -0.0677(3) 0.59580(13) 0.0310(6) Uani d . 1
H H2A 0.497 -0.1533 0.5894 0.037 Uiso calc R 1
C C6 0.51065(14) 0.0010(3) 0.65209(13) 0.0356(6) Uani d . 1
H H3 0.544 -0.0379 0.6853 0.043 Uiso calc R 1
C C7 0.49021(13) 0.1265(3) 0.66075(13) 0.0320(6) Uani d . 1
H H4 0.5096 0.1744 0.6992 0.038 Uiso calc R 1
C C8 0.44073(12) 0.1801(2) 0.61175(12) 0.0246(5) Uani d . 1
C C9 0.41297(12) 0.3126(2) 0.61389(12) 0.0247(5) Uani d . 1
C C10 0.43784(14) 0.4053(3) 0.66121(13) 0.0336(6) Uani d . 1
H H7 0.4746 0.3864 0.6964 0.04 Uiso calc R 1
C C11 0.40783(15) 0.5255(3) 0.65584(14) 0.0385(7) Uani d . 1
H H8 0.4243 0.5903 0.6875 0.046 Uiso calc R 1
C C12 0.35367(14) 0.5521(3) 0.60435(13) 0.0327(6) Uani d . 1
H H9 0.3321 0.6337 0.6004 0.039 Uiso calc R 1
C C13 0.33246(12) 0.4543(2) 0.55903(12) 0.0239(5) Uani d . 1
C C14 0.27664(12) 0.4662(2) 0.50127(12) 0.0226(5) Uani d . 1
C C32 0.16577(12) 0.3057(2) 0.36654(12) 0.0226(5) Uani d . 1
C C45 0.14823(13) 0.1903(2) 0.39373(13) 0.0271(5) Uani d . 1
H H13 0.1659 0.1718 0.4391 0.033 Uiso calc R 1
C C44 0.10555(13) 0.1023(2) 0.35584(13) 0.0285(5) Uani d . 1
H H14 0.096 0.0229 0.3749 0.034 Uiso calc R 1
C C43 0.07655(12) 0.1293(2) 0.29020(13) 0.0248(5) Uani d . 1
C C46 0.09479(11) 0.2443(2) 0.26066(12) 0.0220(5) Uani d . 1
C C47 0.06423(12) 0.2750(2) 0.19353(12) 0.0236(5) Uani d . 1
C C36 0.08421(13) 0.3864(2) 0.16368(12) 0.0274(5) Uani d . 1
C C37 0.05094(15) 0.4186(3) 0.09883(13) 0.0352(6) Uani d . 1
H H19 0.0641 0.4932 0.0779 0.042 Uiso calc R 1
C C38 -0.00050(16) 0.3425(3) 0.06582(14) 0.0413(7) Uani d . 1
H H20 -0.0236 0.3668 0.0228 0.05 Uiso calc R 1
C C39 -0.01927(14) 0.2311(3) 0.09422(14) 0.0380(7) Uani d . 1
H H21 -0.0544 0.1792 0.0701 0.046 Uiso calc R 1
C C40 0.01277(12) 0.1940(2) 0.15803(13) 0.0282(5) Uani d . 1
C C41 -0.00331(12) 0.0781(3) 0.18896(14) 0.0314(6) Uani d . 1
H H23 -0.0366 0.0222 0.165 0.038 Uiso calc R 1
C C42 0.02728(13) 0.0460(2) 0.25089(14) 0.0292(6) Uani d . 1
H H24 0.0162 -0.0333 0.2691 0.035 Uiso calc R 1
C C35 0.13694(13) 0.4646(2) 0.20033(12) 0.0275(5) Uani d . 1
H H25 0.1531 0.5359 0.1792 0.033 Uiso calc R 1
C C34 0.16420(12) 0.4391(2) 0.26446(13) 0.0257(5) Uani d . 1
H H26 0.1986 0.4936 0.2877 0.031 Uiso calc R 1
C C33 0.14206(11) 0.3310(2) 0.29825(12) 0.0219(5) Uani d . 1
C C15 0.18629(13) 0.5303(2) 0.41317(13) 0.0285(5) Uani d . 1
H H28 0.1518 0.5708 0.3818 0.034 Uiso calc R 1
C C3 0.39962(12) -0.0645(2) 0.48538(12) 0.0243(5) Uani d . 1
C C2 0.35407(13) -0.1949(2) 0.39040(13) 0.0284(5) Uani d . 1
H H30 0.3406 -0.2588 0.3574 0.034 Uiso calc R 1
C C1 0.33192(12) -0.0700(2) 0.38511(12) 0.0235(5) Uani d . 1
C C16 0.29353(12) -0.0059(2) 0.32495(12) 0.0232(5) Uani d . 1
C C29 0.31935(13) 0.1108(2) 0.30706(13) 0.0274(5) Uani d . 1
H H33 0.3557 0.1504 0.3367 0.033 Uiso calc R 1
C C28 0.29318(13) 0.1700(2) 0.24720(14) 0.0290(5) Uani d . 1
H H34 0.3117 0.2494 0.2364 0.035 Uiso calc R 1
C C27 0.24002(13) 0.1143(2) 0.20277(12) 0.0262(5) Uani d . 1
C C30 0.21101(12) -0.0013(2) 0.22112(12) 0.0226(5) Uani d . 1
C C17 0.23680(12) -0.0601(2) 0.28367(12) 0.0227(5) Uani d . 1
C C18 0.20165(13) -0.1701(2) 0.30246(13) 0.0265(5) Uani d . 1
H H38 0.2167 -0.2084 0.3447 0.032 Uiso calc R 1
C C19 0.14752(14) -0.2199(2) 0.26092(14) 0.0308(6) Uani d . 1
H H39 0.1249 -0.2914 0.2752 0.037 Uiso calc R 1
C C20 0.12327(13) -0.1683(2) 0.19617(13) 0.0300(6) Uani d . 1
C C31 0.15557(13) -0.0578(2) 0.17657(12) 0.0256(5) Uani d . 1
C C24 0.13129(13) -0.0008(3) 0.11360(13) 0.0312(6) Uani d . 1
C C23 0.07628(15) -0.0577(3) 0.07112(14) 0.0397(7) Uani d . 1
H H43 0.0603 -0.0224 0.0283 0.048 Uiso calc R 1
C C22 0.04504(15) -0.1650(3) 0.09119(15) 0.0425(7) Uani d . 1
H H44 0.0073 -0.2014 0.0622 0.051 Uiso calc R 1
C C21 0.06774(14) -0.2199(3) 0.15241(15) 0.0374(7) Uani d . 1
H H45 0.0455 -0.2936 0.1651 0.045 Uiso calc R 1
C C25 0.16243(14) 0.1144(3) 0.09648(14) 0.0356(6) Uani d . 1
H H46 0.1466 0.1525 0.0543 0.043 Uiso calc R 1
C C26 0.21364(14) 0.1703(3) 0.13878(14) 0.0319(6) Uani d . 1
H H47 0.2327 0.2478 0.1263 0.038 Uiso calc R 1
N N10 0.64479(15) 0.3527(3) 0.78309(13) 0.0466(7) Uani d . 1
C C49 0.6707(2) 0.4821(4) 0.79844(18) 0.0711(13) Uani d . 1
H H49A 0.6479 0.5421 0.7645 0.107 Uiso calc R 1
H H49B 0.7193 0.4834 0.7992 0.107 Uiso calc R 1
H H49C 0.6625 0.5082 0.8419 0.107 Uiso calc R 1

loop_
_atom_site_aniso_label
_atom_site_aniso_U_11
_atom_site_aniso_U_22
_atom_site_aniso_U_33
_atom_site_aniso_U_12
_atom_site_aniso_U_13
_atom_site_aniso_U_23
Cd1 0.02524(9) 0.01632(9) 0.02108(9) 0.00318(7) -0.00088(6) -0.00135(7)
Cl1 0.0440(4) 0.0239(3) 0.0370(3) -0.0020(3) 0.0150(3) 0.0016(3)
Cl2 0.0331(3) 0.0200(3) 0.0249(3) 0.0008(2) 0.0079(2) 0.0005(2)
S2 0.0364(3) 0.0159(3) 0.0334(3) 0.0042(2) -0.0007(3) -0.0025(2)
S1 0.0372(3) 0.0186(3) 0.0330(3) 0.0073(2) 0.0085(3) 0.0020(2)
O1 0.0430(11) 0.0344(11) 0.0413(11) 0.0005(9) 0.0136(9) 0.0099(9)
O2 0.113(2) 0.0412(14) 0.087(2) -0.0354(15) 0.0392(18) -0.0277(14)
O3 0.0567(16) 0.095(2) 0.0745(18) 0.0321(15) 0.0278(14) 0.0421(17)
O4 0.0519(13) 0.0542(14) 0.0376(12) -0.0029(11) 0.0185(10) -0.0026(10)
O5 0.0429(11) 0.0195(9) 0.0348(10) 0.0002(8) 0.0120(8) -0.0022(8)
O6 0.0553(13) 0.0312(11) 0.0279(10) 0.0028(9) -0.0025(9) -0.0033(8)
O7 0.0418(11) 0.0274(10) 0.0382(11) 0.0059(8) 0.0026(9) 0.0018(8)
O8 0.0472(12) 0.0438(12) 0.0531(13) -0.0040(10) 0.0283(11) 0.0026(11)
O9 0.163(4) 0.122(3) 0.118(3) 0.084(3) 0.066(3) -0.005(3)
O10 0.0549(17) 0.0672(18) 0.094(2) -0.0150(14) -0.0033(15) 0.0022(16)
N7 0.0251(10) 0.0234(10) 0.0214(10) 0.0020(8) 0.0032(8) 0.0020(8)
N9 0.0252(10) 0.0180(10) 0.0206(10) 0.0006(8) 0.0025(8) 0.0004(8)
C1' 0.0230(11) 0.0198(11) 0.0229(11) 0.0001(9) 0.0005(9) -0.0001(9)
N8 0.0247(10) 0.0234(10) 0.0199(10) -0.0013(8) 0.0021(8) -0.0019(8)
N6 0.0241(10) 0.0183(10) 0.0231(10) 0.0016(8) 0.0049(8) -0.0001(8)
C4 0.0258(12) 0.0237(12) 0.0243(12) 0.0019(9) 0.0076(10) 0.0049(10)
C5 0.0323(14) 0.0317(14) 0.0296(13) 0.0118(11) 0.0074(11) 0.0062(11)
C6 0.0297(13) 0.0463(17) 0.0281(14) 0.0133(12) -0.0007(11) 0.0079(12)
C7 0.0295(13) 0.0397(16) 0.0243(13) 0.0032(11) -0.0003(10) 0.0042(11)
C8 0.0217(11) 0.0302(13) 0.0207(11) -0.0011(10) 0.0014(9) 0.0016(10)
C9 0.0262(12) 0.0276(13) 0.0194(11) -0.0022(10) 0.0025(9) 0.0007(10)
C10 0.0345(14) 0.0366(15) 0.0255(13) -0.0039(12) -0.0038(11) -0.0041(12)
C11 0.0455(17) 0.0328(15) 0.0325(15) -0.0048(12) -0.0039(13) -0.0113(12)
C12 0.0415(15) 0.0218(13) 0.0319(14) -0.0015(11) 0.0001(12) -0.0067(11)
C13 0.0281(12) 0.0217(12) 0.0218(11) -0.0016(9) 0.0048(10) -0.0020(9)
C14 0.0265(12) 0.0195(11) 0.0215(11) -0.0001(9) 0.0042(9) -0.0007(9)
C32 0.0209(11) 0.0172(11) 0.0281(12) 0.0024(9) 0.0008(9) -0.0010(9)
C45 0.0280(12) 0.0226(12) 0.0287(13) 0.0020(10) 0.0006(10) 0.0035(10)
C44 0.0297(13) 0.0197(12) 0.0353(14) 0.0005(10) 0.0047(11) 0.0040(10)
C43 0.0211(11) 0.0222(12) 0.0309(13) 0.0020(9) 0.0049(10) -0.0037(10)
C46 0.0195(11) 0.0189(11) 0.0273(12) 0.0027(9) 0.0040(9) -0.0035(10)
C47 0.0210(11) 0.0246(12) 0.0250(12) 0.0027(9) 0.0045(9) -0.0060(10)
C36 0.0295(13) 0.0281(13) 0.0251(12) 0.0038(10) 0.0067(10) -0.0018(10)
C37 0.0446(16) 0.0338(15) 0.0263(13) 0.0022(12) 0.0051(12) 0.0021(11)
C38 0.0473(17) 0.0473(18) 0.0247(14) 0.0024(14) -0.0037(12) -0.0002(13)
C39 0.0342(15) 0.0446(17) 0.0314(14) -0.0016(13) -0.0023(12) -0.0114(13)
C40 0.0245(12) 0.0298(13) 0.0296(13) 0.0021(10) 0.0038(10) -0.0065(11)
C41 0.0224(12) 0.0317(14) 0.0394(15) -0.0046(10) 0.0044(11) -0.0109(12)
C42 0.0265(12) 0.0223(12) 0.0404(15) -0.0034(10) 0.0109(11) -0.0042(11)
C35 0.0333(13) 0.0219(12) 0.0278(13) 0.0003(10) 0.0071(11) 0.0018(10)
C34 0.0255(12) 0.0184(12) 0.0326(13) -0.0005(9) 0.0047(10) -0.0022(10)
C33 0.0204(11) 0.0183(11) 0.0263(12) 0.0039(9) 0.0029(9) -0.0002(9)
C15 0.0301(13) 0.0211(12) 0.0308(13) 0.0041(10) -0.0026(10) 0.0001(10)
C3 0.0264(12) 0.0182(11) 0.0295(12) 0.0026(9) 0.0082(10) 0.0012(10)
C2 0.0338(13) 0.0216(12) 0.0296(13) 0.0018(10) 0.0063(11) -0.0023(10)
C1 0.0247(12) 0.0201(12) 0.0268(12) -0.0008(9) 0.0079(10) -0.0020(10)
C16 0.0281(12) 0.0180(11) 0.0242(12) 0.0030(9) 0.0067(10) -0.0037(9)
C29 0.0298(13) 0.0229(12) 0.0298(13) -0.0017(10) 0.0065(10) -0.0037(10)
C28 0.0316(13) 0.0206(12) 0.0366(14) -0.0004(10) 0.0114(11) 0.0028(11)
C27 0.0304(13) 0.0240(12) 0.0263(12) 0.0055(10) 0.0111(10) 0.0019(10)
C30 0.0248(11) 0.0211(12) 0.0233(12) 0.0034(9) 0.0078(9) -0.0016(9)
C17 0.0270(12) 0.0185(11) 0.0240(12) 0.0024(9) 0.0080(10) -0.0035(9)
C18 0.0346(13) 0.0193(12) 0.0263(12) 0.0003(10) 0.0080(10) 0.0003(10)
C19 0.0338(14) 0.0218(13) 0.0374(14) -0.0038(10) 0.0086(11) -0.0030(11)
C20 0.0309(13) 0.0258(13) 0.0328(14) 0.0014(10) 0.0054(11) -0.0089(11)
C31 0.0279(12) 0.0245(12) 0.0251(12) 0.0043(10) 0.0074(10) -0.0045(10)
C24 0.0301(13) 0.0367(15) 0.0271(13) 0.0080(11) 0.0065(11) -0.0036(11)
C23 0.0389(16) 0.0485(18) 0.0283(14) 0.0088(13) -0.0009(12) -0.0073(13)
C22 0.0386(16) 0.0444(18) 0.0394(16) 0.0009(13) -0.0043(13) -0.0160(14)
C21 0.0356(15) 0.0303(15) 0.0441(17) -0.0006(11) 0.0027(13) -0.0102(13)
C25 0.0376(15) 0.0434(17) 0.0275(13) 0.0112(13) 0.0107(12) 0.0067(12)
C26 0.0353(14) 0.0307(14) 0.0328(14) 0.0069(11) 0.0138(11) 0.0072(11)
N10 0.0552(17) 0.0547(17) 0.0304(13) 0.0092(14) 0.0096(12) 0.0019(12)
C49 0.090(3) 0.069(3) 0.043(2) -0.035(2) -0.011(2) 0.0174(19)

loop_
_atom_type_symbol
_atom_type_description
_atom_type_scat_dispersion_real
_atom_type_scat_dispersion_imag
_atom_type_scat_source
C C 0.0033 0.0016 'International Tables Vol C Tables 4.2.6.8 and 6.1.1.4'
H H 0.0000 0.0000 'International Tables Vol C Tables 4.2.6.8 and 6.1.1.4'
N N 0.0061 0.0033 'International Tables Vol C Tables 4.2.6.8 and 6.1.1.4'
O O 0.0106 0.0060 'International Tables Vol C Tables 4.2.6.8 and 6.1.1.4'
S S 0.1246 0.1234 'International Tables Vol C Tables 4.2.6.8 and 6.1.1.4'
Cl Cl 0.1484 0.1585 'International Tables Vol C Tables 4.2.6.8 and 6.1.1.4'
Cd Cd -0.8075 1.2024 'International Tables Vol C Tables 4.2.6.8 and 6.1.1.4'

loop_
_geom_angle_atom_site_label_1
_geom_angle_atom_site_label_2
_geom_angle_atom_site_label_3
_geom_angle
N9 Cd1 N6 149.32(7)
N9 Cd1 N8 71.92(7)
N6 Cd1 N8 138.51(7)
N9 Cd1 N7 139.09(7)
N6 Cd1 N7 71.59(7)
N8 Cd1 N7 67.37(7)
N9 Cd1 O5 92.39(7)
N6 Cd1 O5 89.30(6)
N8 Cd1 O5 94.10(7)
N7 Cd1 O5 86.59(7)
N9 Cd1 O1 90.48(7)
N6 Cd1 O1 90.72(7)
N8 Cd1 O1 82.15(7)
N7 Cd1 O1 88.04(7)
O5 Cd1 O1 174.33(7)
O2 Cl1 O4 110.70(16)
O2 Cl1 O3 109.6(2)
O4 Cl1 O3 109.96(16)
O2 Cl1 O1 110.01(16)
O4 Cl1 O1 108.10(13)
O3 Cl1 O1 108.48(14)
O8 Cl2 O6 111.15(14)
O8 Cl2 O7 110.43(13)
O6 Cl2 O7 110.02(12)
O8 Cl2 O5 108.42(12)
O6 Cl2 O5 108.79(12)
O7 Cl2 O5 107.94(12)
C15 S2 C14 89.36(12)
C2 S1 C3 89.51(12)
Cl1 O1 Cd1 137.02(12)
Cl2 O5 Cd1 127.58(11)
C4 N7 C8 121.2(2)
C4 N7 Cd1 117.05(16)
C8 N7 Cd1 121.62(16)
C14 N9 C1' 111.7(2)
C14 N9 Cd1 114.07(15)
C1' N9 Cd1 132.65(16)
C15 C1' N9 112.9(2)
C15 C1' C32 126.0(2)
N9 C1' C32 120.8(2)
C13 N8 C9 120.7(2)
C13 N8 Cd1 116.77(15)
C9 N8 Cd1 122.13(16)
C3 N6 C1 112.2(2)
C3 N6 Cd1 114.31(16)
C1 N6 Cd1 131.73(16)
N7 C4 C5 121.4(2)
N7 C4 C3 113.2(2)
C5 C4 C3 125.4(2)
C6 C5 C4 117.8(2)
C6 C5 H2A 121.1
C4 C5 H2A 121.1
C5 C6 C7 120.7(2)
C5 C6 H3 119.6
C7 C6 H3 119.6
C8 C7 C6 118.2(3)
C8 C7 H4 120.9
C6 C7 H4 120.9
N7 C8 C7 120.8(2)
N7 C8 C9 114.5(2)
C7 C8 C9 124.8(2)
N8 C9 C10 120.9(2)
N8 C9 C8 114.1(2)
C10 C9 C8 125.0(2)
C11 C10 C9 118.5(2)
C11 C10 H7 120.8
C9 C10 H7 120.8
C10 C11 C12 120.4(2)
C10 C11 H8 119.8
C12 C11 H8 119.8
C13 C12 C11 117.3(2)
C13 C12 H9 121.4
C11 C12 H9 121.4
N8 C13 C12 122.2(2)
N8 C13 C14 113.3(2)
C12 C13 C14 124.5(2)
N9 C14 C13 122.4(2)
N9 C14 S2 114.30(17)
C13 C14 S2 123.27(18)
C45 C32 C33 119.6(2)
C45 C32 C1' 118.5(2)
C33 C32 C1' 121.6(2)
C44 C45 C32 121.3(2)
C44 C45 H13 119.4
C32 C45 H13 119.4
C45 C44 C43 120.6(2)
C45 C44 H14 119.7
C43 C44 H14 119.7
C44 C43 C46 119.3(2)
C44 C43 C42 122.4(2)
C46 C43 C42 118.3(2)
C43 C46 C33 120.2(2)
C43 C46 C47 120.0(2)
C33 C46 C47 119.8(2)
C36 C47 C40 120.5(2)
C36 C47 C46 119.8(2)
C40 C47 C46 119.7(2)
C47 C36 C37 118.9(2)
C47 C36 C35 119.1(2)
C37 C36 C35 122.0(2)
C38 C37 C36 120.2(3)
C38 C37 H19 119.9
C36 C37 H19 119.9
C37 C38 C39 121.1(3)
C37 C38 H20 119.4
C39 C38 H20 119.4
C38 C39 C40 120.8(3)
C38 C39 H21 119.6
C40 C39 H21 119.6
C39 C40 C47 118.3(3)
C39 C40 C41 123.1(2)
C47 C40 C41 118.5(2)
C42 C41 C40 121.9(2)
C42 C41 H23 119.0
C40 C41 H23 119.0
C41 C42 C43 121.3(2)
C41 C42 H24 119.3
C43 C42 H24 119.3
C34 C35 C36 121.4(2)
C34 C35 H25 119.3
C36 C35 H25 119.3
C35 C34 C33 121.3(2)
C35 C34 H26 119.4
C33 C34 H26 119.4
C32 C33 C46 118.6(2)
C32 C33 C34 123.3(2)
C46 C33 C34 118.1(2)
C1' C15 S2 111.70(19)
C1' C15 H28 124.1
S2 C15 H28 124.1
N6 C3 C4 122.1(2)
N6 C3 S1 113.98(19)
C4 C3 S1 123.92(18)
C1 C2 S1 111.5(2)
C1 C2 H30 124.2
S1 C2 H30 124.2
C2 C1 N6 112.7(2)
C2 C1 C16 126.9(2)
N6 C1 C16 119.6(2)
C29 C16 C17 119.5(2)
C29 C16 C1 116.6(2)
C17 C16 C1 123.7(2)
C28 C29 C16 121.5(2)
C28 C29 H33 119.2
C16 C29 H33 119.2
C29 C28 C27 120.6(2)
C29 C28 H34 119.7
C27 C28 H34 119.7
C28 C27 C30 118.9(2)
C28 C27 C26 122.0(2)
C30 C27 C26 119.1(2)
C27 C30 C17 120.4(2)
C27 C30 C31 119.4(2)
C17 C30 C31 120.2(2)
C16 C17 C30 118.9(2)
C16 C17 C18 123.0(2)
C30 C17 C18 118.1(2)
C19 C18 C17 121.0(2)
C19 C18 H38 119.5
C17 C18 H38 119.5
C18 C19 C20 122.1(2)
C18 C19 H39 119.0
C20 C19 H39 119.0
C21 C20 C31 118.9(3)
C21 C20 C19 122.6(3)
C31 C20 C19 118.4(2)
C20 C31 C24 120.1(2)
C20 C31 C30 119.9(2)
C24 C31 C30 120.0(2)
C23 C24 C31 118.8(3)
C23 C24 C25 122.2(3)
C31 C24 C25 119.0(2)
C22 C23 C24 120.4(3)
C22 C23 H43 119.8
C24 C23 H43 119.8
C21 C22 C23 121.2(3)
C21 C22 H44 119.4
C23 C22 H44 119.4
C22 C21 C20 120.6(3)
C22 C21 H45 119.7
C20 C21 H45 119.7
C26 C25 C24 121.5(3)
C26 C25 H46 119.3
C24 C25 H46 119.3
C25 C26 C27 121.0(3)
C25 C26 H47 119.5
C27 C26 H47 119.5
O10 N10 O9 122.9(4)
O10 N10 C49 118.4(3)
O9 N10 C49 118.6(4)
N10 C49 H49A 109.5
N10 C49 H49B 109.5
H49A C49 H49B 109.5
N10 C49 H49C 109.5
H49A C49 H49C 109.5
H49B C49 H49C 109.5

loop_
_geom_bond_atom_site_label_1
_geom_bond_atom_site_label_2
_geom_bond_distance
Cd1 N9 2.2763(19)
Cd1 N6 2.2825(19)
Cd1 N8 2.338(2)
Cd1 N7 2.3402(19)
Cd1 O5 2.4022(19)
Cd1 O1 2.418(2)
Cl1 O2 1.405(2)
Cl1 O4 1.428(2)
Cl1 O3 1.434(3)
Cl1 O1 1.452(2)
Cl2 O8 1.422(2)
Cl2 O6 1.4294(19)
Cl2 O7 1.4414(19)
Cl2 O5 1.4718(18)
S2 C15 1.705(3)
S2 C14 1.707(2)
S1 C2 1.708(3)
S1 C3 1.709(2)
O9 N10 1.200(4)
O10 N10 1.182(4)
N7 C4 1.334(3)
N7 C8 1.341(3)
N9 C14 1.319(3)
N9 C1' 1.380(3)
C1' C15 1.364(3)
C1' C32 1.470(3)
N8 C13 1.330(3)
N8 C9 1.336(3)
N6 C3 1.321(3)
N6 C1 1.377(3)
C4 C5 1.394(3)
C4 C3 1.472(3)
C5 C6 1.381(4)
C5 H2A 0.95
C6 C7 1.390(4)
C6 H3 0.95
C7 C8 1.389(3)
C7 H4 0.95
C8 C9 1.491(3)
C9 C10 1.390(3)
C10 C11 1.384(4)
C10 H7 0.95
C11 C12 1.393(4)
C11 H8 0.95
C12 C13 1.388(3)
C12 H9 0.95
C13 C14 1.473(3)
C32 C45 1.398(3)
C32 C33 1.417(3)
C45 C44 1.386(3)
C45 H13 0.95
C44 C43 1.390(4)
C44 H14 0.95
C43 C46 1.422(3)
C43 C42 1.441(3)
C46 C33 1.425(3)
C46 C47 1.433(3)
C47 C36 1.407(4)
C47 C40 1.423(3)
C36 C37 1.410(4)
C36 C35 1.431(4)
C37 C38 1.374(4)
C37 H19 0.95
C38 C39 1.383(4)
C38 H20 0.95
C39 C40 1.398(4)
C39 H21 0.95
C40 C41 1.429(4)
C41 C42 1.344(4)
C41 H23 0.95
C42 H24 0.95
C35 C34 1.351(3)
C35 H25 0.95
C34 C33 1.438(3)
C34 H26 0.95
C15 H28 0.95
C2 C1 1.370(3)
C2 H30 0.95
C1 C16 1.483(3)
C16 C29 1.398(3)
C16 C17 1.403(3)
C29 C28 1.385(4)
C29 H33 0.95
C28 C27 1.392(4)
C28 H34 0.95
C27 C30 1.420(3)
C27 C26 1.441(4)
C30 C17 1.427(3)
C30 C31 1.427(3)
C17 C18 1.439(3)
C18 C19 1.351(4)
C18 H38 0.95
C19 C20 1.430(4)
C19 H39 0.95
C20 C21 1.400(4)
C20 C31 1.418(4)
C31 C24 1.421(4)
C24 C23 1.402(4)
C24 C25 1.430(4)
C23 C22 1.385(5)
C23 H43 0.95
C22 C21 1.376(4)
C22 H44 0.95
C21 H45 0.95
C25 C26 1.345(4)
C25 H46 0.95
C26 H47 0.95
N10 C49 1.455(5)
C49 H49A 0.98
C49 H49B 0.98
C49 H49C 0.98
